data_7041669
loop_
_publ_author_name
'Schnitzler, S.'
'Cui, P.'
'Spaniol, T. P.'
'Okuda, J.'

_publ_section_title
;
 Molecular magnesium hydrides supported by an anionic
 triazacyclononane-type ligand.
;
_journal_issue 6
_journal_name_full 'Dalton transactions (Cambridge, England : 2003)'
_journal_page_first 1761
_journal_page_last 1765
_journal_paper_doi 10.1039/c6dt04654a
_journal_volume 46
_journal_year 2017
_chemical_formula_moiety 'C40 H90 Al2 Mg2 N6, C7 H8, C7 H8'
_chemical_formula_sum 'C54 H106 Al2 Mg2 N6'
_chemical_formula_weight 942.02
_chemical_name_systematic
;
 ?
;
_chemical_properties_physical ', Air-sensitive,Hygroscopic'
_space_group_crystal_system monoclinic
_space_group_IT_number 15
_space_group_name_Hall '-C 2yc'
_space_group_name_H-M_alt 'C 1 2/c 1'
_symmetry_space_group_name_Hall '-C 2yc'
_symmetry_space_group_name_H-M 'C 1 2/c 1'
_atom_sites_solution_hydrogens mixed
_audit_creation_method SHELXL-2013
_audit_update_record
;
2016-11-10 deposited with the CCDC.
2017-01-11 downloaded from the CCDC.
;
_cell_angle_alpha 90
_cell_angle_beta 101.664(7)
_cell_angle_gamma 90
_cell_formula_units_Z 4
_cell_length_a 15.539(5)
_cell_length_b 15.329(5)
_cell_length_c 24.985(9)
_cell_measurement_reflns_used 1687
_cell_measurement_temperature 100(2)
_cell_measurement_theta_max 20.77
_cell_measurement_theta_min 2.33
_cell_volume 5828(3)
_computing_cell_refinement 'Bruker SAINT'
_computing_data_collection 'Bruker APEX'
_computing_data_reduction 'Bruker SAINT'
_computing_molecular_graphics 'ORTEP-III (Farrugia, 1999)'
_computing_structure_refinement 'SHELXL-2013 (Sheldrick, 2013)'
_computing_structure_solution 'SIR-92 (Altomare 1992)'
_diffrn_ambient_temperature 100(2)
_diffrn_measured_fraction_theta_full 1.000
_diffrn_measured_fraction_theta_max 0.993
_diffrn_measurement_device_type 'Bruker APEX-I CCD'
_diffrn_measurement_method '\w scans'
_diffrn_radiation_type MoK\a
_diffrn_radiation_wavelength 0.71073
_diffrn_reflns_av_R_equivalents 0.1296
_diffrn_reflns_av_unetI/netI 0.0931
_diffrn_reflns_Laue_measured_fraction_full 1.000
_diffrn_reflns_Laue_measured_fraction_max 0.993
_diffrn_reflns_limit_h_max 19
_diffrn_reflns_limit_h_min -18
_diffrn_reflns_limit_k_max 18
_diffrn_reflns_limit_k_min -18
_diffrn_reflns_limit_l_max 30
_diffrn_reflns_limit_l_min -30
_diffrn_reflns_number 25137
_diffrn_reflns_point_group_measured_fraction_full 1.000
_diffrn_reflns_point_group_measured_fraction_max 0.993
_diffrn_reflns_theta_full 25.242
_diffrn_reflns_theta_max 25.805
_diffrn_reflns_theta_min 1.664
_diffrn_source microsource
_exptl_absorpt_coefficient_mu 0.109
_exptl_absorpt_correction_T_max 0.7453
_exptl_absorpt_correction_T_min 0.5590
_exptl_absorpt_correction_type multi-scan
_exptl_absorpt_process_details 'Sadabs Bruker'
_exptl_crystal_colour colorless
_exptl_crystal_density_diffrn 1.074
_exptl_crystal_description block
_exptl_crystal_F_000 2088
_exptl_crystal_recrystallization_method 'Re-crystallisation from solvent: THF / toluene / n-pentane'
_exptl_crystal_size_max 0.480
_exptl_crystal_size_mid 0.390
_exptl_crystal_size_min 0.320
_refine_diff_density_max 1.116
_refine_diff_density_min -0.429
_refine_diff_density_rms 0.066
_refine_ls_extinction_method none
_refine_ls_goodness_of_fit_ref 1.044
_refine_ls_hydrogen_treatment mixed
_refine_ls_matrix_type full
_refine_ls_number_parameters 310
_refine_ls_number_reflns 5581
_refine_ls_number_restraints 11
_refine_ls_restrained_S_all 1.044
_refine_ls_R_factor_all 0.1068
_refine_ls_R_factor_gt 0.0628
_refine_ls_shift/su_max 0.000
_refine_ls_shift/su_mean 0.000
_refine_ls_structure_factor_coef Fsqd
_refine_ls_weighting_details
;
 w=1/[\s^2^(Fo^2^)+(0.0794P)^2^+4.5623P]
 where P=(Fo^2^+2Fc^2^)/3
;
_refine_ls_weighting_scheme calc
_refine_ls_wR_factor_gt 0.1568
_refine_ls_wR_factor_ref 0.1787
_reflns_Friedel_coverage 0.000
_reflns_number_gt 3625
_reflns_number_total 5581
_reflns_threshold_expression 'I > 2\s(I)'
_cod_data_source_file c6dt04654a2.cif
_cod_data_source_block 6
_cod_depositor_comments 'Adding full bibliography for 7041669--7041670.cif.'
_cod_original_cell_volume 5828(4)
_cod_database_code 7041669
_shelx_space_group_comment
;
The symmetry employed for this shelxl refinement is uniquely defined
by the following loop, which should always be used as a source of
symmetry information in preference to the above space-group names.
They are only intended as comments.
;
_shelx_estimated_absorpt_t_min 0.949
_shelx_estimated_absorpt_t_max 0.966
_shelxl_version_number 2013-2

loop_
_space_group_symop_operation_xyz
'x, y, z'
'-x, y, -z+1/2'
'x+1/2, y+1/2, z'
'-x+1/2, y+1/2, -z+1/2'
'-x, -y, -z'
'x, -y, z-1/2'
'-x+1/2, -y+1/2, -z'
'x+1/2, -y+1/2, z-1/2'

loop_
_atom_site_label
_atom_site_type_symbol
_atom_site_fract_x
_atom_site_fract_y
_atom_site_fract_z
_atom_site_U_iso_or_equiv
_atom_site_adp_type
_atom_site_occupancy
_atom_site_site_symmetry_order
_atom_site_calc_flag
_atom_site_refinement_flags_posn
_atom_site_refinement_flags_adp
_atom_site_refinement_flags_occupancy
_atom_site_disorder_assembly
_atom_site_disorder_group
Al1 Al 0.05217(6) 0.89220(6) 0.40968(3) 0.0191(2) Uani 1 1 d . . . . .
Mg1 Mg 0.02614(6) 0.93186(6) 0.53801(4) 0.0172(2) Uani 1 1 d . . . . .
H1 H 0.023(2) 0.993(2) 0.4092(12) 0.029(9) Uiso 1 1 d . . . . .
H2 H -0.074(2) 0.965(2) 0.4852(12) 0.037(9) Uiso 1 1 d . . . . .
N1 N 0.08630(16) 0.85052(15) 0.48443(9) 0.0195(5) Uani 1 1 d . . . . .
N2 N -0.02479(18) 0.80063(16) 0.56085(10) 0.0266(6) Uani 1 1 d . . . . .
N3 N 0.14504(16) 0.88924(15) 0.60177(9) 0.0209(6) Uani 1 1 d . . . . .
C1 C 0.0579(2) 0.75894(18) 0.48819(12) 0.0255(7) Uani 1 1 d . . . . .
H1A H 0.1045 0.7265 0.5133 0.031 Uiso 1 1 calc R U . . .
H1B H 0.0501 0.7314 0.4517 0.031 Uiso 1 1 calc R U . . .
C2 C -0.0281(2) 0.7519(2) 0.50882(12) 0.0279(7) Uani 1 1 d . . . . .
H2A H -0.0768 0.7752 0.4806 0.033 Uiso 1 1 calc R U . . .
H2B H -0.0407 0.6897 0.5146 0.033 Uiso 1 1 calc R U . . .
C3 C 0.0433(2) 0.7629(2) 0.60543(12) 0.0296(8) Uani 1 1 d . . . . .
H3A H 0.0788 0.7201 0.5895 0.036 Uiso 1 1 calc R U . . .
H3B H 0.0139 0.7312 0.6313 0.036 Uiso 1 1 calc R U . . .
C4 C 0.1033(2) 0.8306(2) 0.63623(12) 0.0267(7) Uani 1 1 d . . . . .
H4A H 0.0693 0.8666 0.6575 0.032 Uiso 1 1 calc R U . . .
H4B H 0.1501 0.8007 0.6626 0.032 Uiso 1 1 calc R U . . .
C5 C 0.2033(2) 0.8416(2) 0.57054(11) 0.0239(7) Uani 1 1 d . . . . .
H5A H 0.1977 0.7780 0.5760 0.029 Uiso 1 1 calc R U . . .
H5B H 0.2652 0.8581 0.5851 0.029 Uiso 1 1 calc R U . . .
C6 C 0.1801(2) 0.86188(19) 0.50919(11) 0.0211(7) Uani 1 1 d . . . . .
H6A H 0.1971 0.9229 0.5034 0.025 Uiso 1 1 calc R U . . .
H6B H 0.2152 0.8234 0.4900 0.025 Uiso 1 1 calc R U . . .
C7 C -0.1108(2) 0.8020(2) 0.58036(16) 0.0399(9) Uani 1 1 d . . . . .
H7 H -0.0978 0.8265 0.6182 0.048 Uiso 1 1 calc R U . . .
C8 C -0.1783(3) 0.8593(3) 0.54752(16) 0.0492(10) Uani 1 1 d . . . . .
H8A H -0.1545 0.9183 0.5465 0.074 Uiso 1 1 calc R U . . .
H8B H -0.2303 0.8610 0.5641 0.074 Uiso 1 1 calc R U . . .
H8C H -0.1948 0.8363 0.5102 0.074 Uiso 1 1 calc R U . . .
C9 C -0.1480(3) 0.7097(2) 0.58474(17) 0.0502(11) Uani 1 1 d . . . . .
H9A H -0.1679 0.6855 0.5480 0.075 Uiso 1 1 calc R U . . .
H9B H -0.1977 0.7127 0.6034 0.075 Uiso 1 1 calc R U . . .
H9C H -0.1021 0.6722 0.6056 0.075 Uiso 1 1 calc R U . . .
C10 C 0.1931(2) 0.9602(2) 0.63773(11) 0.0261(7) Uani 1 1 d . . . . .
H10 H 0.1476 0.9939 0.6522 0.031 Uiso 1 1 calc R U . . .
C11 C 0.2590(2) 0.9261(2) 0.68743(12) 0.0315(8) Uani 1 1 d . . . . .
H11A H 0.2274 0.8952 0.7119 0.047 Uiso 1 1 calc R U . . .
H11B H 0.2914 0.9753 0.7069 0.047 Uiso 1 1 calc R U . . .
H11C H 0.3003 0.8861 0.6752 0.047 Uiso 1 1 calc R U . . .
C12 C 0.2375(2) 1.0239(2) 0.60578(12) 0.0291(7) Uani 1 1 d . . . . .
H12A H 0.2868 0.9950 0.5940 0.044 Uiso 1 1 calc R U . . .
H12B H 0.2593 1.0740 0.6290 0.044 Uiso 1 1 calc R U . . .
H12C H 0.1952 1.0441 0.5736 0.044 Uiso 1 1 calc R U . . .
C13 C 0.1592(2) 0.8881(2) 0.37704(12) 0.0264(7) Uani 1 1 d . . . . .
H13A H 0.2010 0.9322 0.3959 0.032 Uiso 1 1 calc R U . . .
H13B H 0.1869 0.8302 0.3854 0.032 Uiso 1 1 calc R U . . .
C14 C 0.1479(2) 0.9035(2) 0.31480(12) 0.0277(7) Uani 1 1 d . . . . .
H14 H 0.1013 0.8626 0.2960 0.033 Uiso 1 1 calc R U . . .
C15 C 0.2305(2) 0.8853(2) 0.29310(14) 0.0381(9) Uani 1 1 d . . . . .
H15A H 0.2179 0.8923 0.2533 0.057 Uiso 1 1 calc R U . . .
H15B H 0.2502 0.8255 0.3025 0.057 Uiso 1 1 calc R U . . .
H15C H 0.2766 0.9264 0.3095 0.057 Uiso 1 1 calc R U . . .
C16 C 0.1170(3) 0.9950(3) 0.29953(16) 0.0622(14) Uani 1 1 d . . . . .
H16A H 0.1578 1.0368 0.3208 0.093 Uiso 1 1 calc R U . . .
H16B H 0.0582 1.0033 0.3073 0.093 Uiso 1 1 calc R U . . .
H16C H 0.1148 1.0043 0.2605 0.093 Uiso 1 1 calc R U . . .
C17 C -0.0535(2) 0.8312(2) 0.36680(12) 0.0275(7) Uani 1 1 d . . . . .
H17 H -0.1028 0.8665 0.3518 0.033 Uiso 1 1 calc R U . . .
C18 C -0.0624(2) 0.7329(2) 0.35581(12) 0.0297(8) Uani 1 1 d . . . . .
H18 H -0.0642 0.7037 0.3914 0.036 Uiso 1 1 calc R U . . .
C19 C 0.0155(3) 0.6955(2) 0.33516(15) 0.0438(10) Uani 1 1 d . . . . .
H19A H 0.0208 0.7249 0.3011 0.066 Uiso 1 1 calc R U . . .
H19B H 0.0065 0.6329 0.3284 0.066 Uiso 1 1 calc R U . . .
H19C H 0.0693 0.7047 0.3627 0.066 Uiso 1 1 calc R U . . .
C20 C -0.1477(3) 0.7097(2) 0.31601(15) 0.0489(11) Uani 1 1 d . . . . .
H20A H -0.1474 0.7363 0.2804 0.073 Uiso 1 1 calc R U . . .
H20B H -0.1979 0.7318 0.3302 0.073 Uiso 1 1 calc R U . . .
H20C H -0.1523 0.6462 0.3120 0.073 Uiso 1 1 calc R U . . .
C200 C 0.0000 0.4750(4) 0.2500 0.084(2) Uani 1 2 d S T P . .
H20D H -0.0151 0.4963 0.2123 0.127 Uiso 0.5 1 calc R U P . .
H20E H 0.0585 0.4963 0.2673 0.127 Uiso 0.5 1 calc R U P . .
H20F H -0.0434 0.4963 0.2704 0.127 Uiso 0.5 1 calc R U P . .
C201 C 0.0000 0.3768(3) 0.2500 0.0388(13) Uani 1 2 d S T P . .
C202 C 0.0779(2) 0.3301(2) 0.26506(13) 0.0344(8) Uani 1 1 d . . . . .
H202 H 0.1320 0.3605 0.2754 0.041 Uiso 1 1 calc R U . . .
C203 C 0.0776(2) 0.2411(2) 0.26522(12) 0.0324(8) Uani 1 1 d . . . . .
H203 H 0.1313 0.2101 0.2759 0.039 Uiso 1 1 calc R U . . .
C204 C 0.0000 0.1959(3) 0.2500 0.0333(11) Uani 1 2 d S T P . .
H204 H 0.0000 0.1340 0.2500 0.040 Uiso 1 2 calc R U P . .
C100 C -0.0943(7) 0.4948(5) 0.4068(4) 0.061(3) Uani 0.5 1 d D . P A -1
H10A H -0.1410 0.4515 0.4057 0.092 Uiso 0.5 1 calc R U P A -1
H10B H -0.0577 0.4784 0.3807 0.092 Uiso 0.5 1 calc R U P A -1
H10C H -0.1205 0.5522 0.3971 0.092 Uiso 0.5 1 calc R U P A -1
C101 C -0.0388(5) 0.4983(4) 0.4631(3) 0.0362(17) Uiso 0.5 1 d D . P A -1
C102 C 0.0516(5) 0.5136(5) 0.4693(4) 0.0341(18) Uiso 0.5 1 d D . P A -1
H102 H 0.0777 0.5213 0.4384 0.041 Uiso 0.5 1 calc R U P A -1
C103 C 0.1024(6) 0.5171(5) 0.5223(4) 0.047(2) Uiso 0.5 1 d D . P A -1
H103 H 0.1635 0.5287 0.5269 0.057 Uiso 0.5 1 calc R U P A -1
C104 C 0.0683(7) 0.5046(6) 0.5669(4) 0.049(3) Uiso 0.5 1 d D . P A -1
H104 H 0.1052 0.5053 0.6022 0.059 Uiso 0.5 1 calc R U P A -1
C105 C -0.0199(6) 0.4911(5) 0.5611(3) 0.0454(19) Uiso 0.5 1 d D . P A -1
H105 H -0.0446 0.4847 0.5927 0.054 Uiso 0.5 1 calc R U P A -1
C106 C -0.0747(6) 0.4863(5) 0.5088(4) 0.0327(18) Uiso 0.5 1 d D . P A -1
H106 H -0.1358 0.4750 0.5051 0.039 Uiso 0.5 1 calc R U P A -1

loop_
_atom_site_aniso_label
_atom_site_aniso_U_11
_atom_site_aniso_U_22
_atom_site_aniso_U_33
_atom_site_aniso_U_23
_atom_site_aniso_U_13
_atom_site_aniso_U_12
Al1 0.0217(5) 0.0171(5) 0.0184(4) 0.0009(3) 0.0040(3) 0.0049(4)
Mg1 0.0187(6) 0.0146(5) 0.0185(5) 0.0026(4) 0.0039(4) 0.0032(4)
N1 0.0208(14) 0.0154(12) 0.0219(12) 0.0034(9) 0.0032(10) 0.0034(10)
N2 0.0301(16) 0.0191(14) 0.0311(14) 0.0063(11) 0.0072(12) 0.0009(12)
N3 0.0225(14) 0.0199(13) 0.0203(12) 0.0029(10) 0.0046(10) 0.0079(11)
C1 0.034(2) 0.0144(15) 0.0251(15) 0.0009(12) 0.0001(13) 0.0042(13)
C2 0.0287(19) 0.0192(16) 0.0334(17) 0.0047(12) 0.0009(14) -0.0016(14)
C3 0.038(2) 0.0245(17) 0.0275(16) 0.0091(13) 0.0093(14) 0.0063(15)
C4 0.035(2) 0.0249(17) 0.0214(14) 0.0070(12) 0.0075(13) 0.0094(14)
C5 0.0243(18) 0.0224(16) 0.0248(15) 0.0024(12) 0.0044(13) 0.0089(13)
C6 0.0198(17) 0.0226(16) 0.0210(14) 0.0022(12) 0.0040(12) 0.0066(13)
C7 0.034(2) 0.034(2) 0.053(2) 0.0125(16) 0.0125(17) -0.0051(16)
C8 0.042(3) 0.057(3) 0.048(2) 0.0101(19) 0.0079(19) -0.008(2)
C9 0.049(3) 0.039(2) 0.068(3) 0.0069(19) 0.025(2) -0.0106(19)
C10 0.0278(19) 0.0240(17) 0.0238(15) -0.0014(12) -0.0016(13) 0.0081(14)
C11 0.033(2) 0.0344(19) 0.0241(15) -0.0005(13) -0.0021(14) 0.0086(16)
C12 0.0248(19) 0.0271(17) 0.0333(17) -0.0003(13) 0.0008(14) 0.0007(14)
C13 0.0286(19) 0.0237(16) 0.0280(16) 0.0038(12) 0.0080(13) 0.0088(14)
C14 0.0294(19) 0.0311(18) 0.0242(15) 0.0022(13) 0.0095(13) 0.0094(14)
C15 0.039(2) 0.044(2) 0.0344(18) 0.0075(15) 0.0162(16) 0.0108(18)
C16 0.088(4) 0.060(3) 0.051(2) 0.034(2) 0.045(2) 0.047(3)
C17 0.0289(19) 0.0198(16) 0.0297(16) -0.0002(12) -0.0039(14) 0.0046(13)
C18 0.034(2) 0.0262(18) 0.0261(15) -0.0027(13) 0.0008(14) 0.0007(14)
C19 0.057(3) 0.033(2) 0.043(2) -0.0132(16) 0.0134(19) 0.0025(19)
C20 0.054(3) 0.035(2) 0.048(2) -0.0057(17) -0.0118(19) -0.0097(19)
C200 0.098(6) 0.031(4) 0.127(7) 0.000 0.031(5) 0.000
C201 0.052(4) 0.023(3) 0.045(3) 0.000 0.018(3) 0.000
C202 0.034(2) 0.036(2) 0.0351(18) -0.0055(15) 0.0113(16) -0.0065(16)
C203 0.033(2) 0.040(2) 0.0250(15) -0.0039(14) 0.0070(14) 0.0052(16)
C204 0.045(3) 0.027(3) 0.029(2) 0.000 0.009(2) 0.000
C100 0.082(8) 0.037(5) 0.057(6) 0.000(4) -0.004(6) -0.006(5)

loop_
_atom_type_symbol
_atom_type_description
_atom_type_scat_dispersion_real
_atom_type_scat_dispersion_imag
_atom_type_scat_source
C C 0.0033 0.0016 'International Tables Vol C Tables 4.2.6.8 and 6.1.1.4'
H H 0.0000 0.0000 'International Tables Vol C Tables 4.2.6.8 and 6.1.1.4'
N N 0.0061 0.0033 'International Tables Vol C Tables 4.2.6.8 and 6.1.1.4'
Mg Mg 0.0486 0.0363 'International Tables Vol C Tables 4.2.6.8 and 6.1.1.4'
Al Al 0.0645 0.0514 'International Tables Vol C Tables 4.2.6.8 and 6.1.1.4'

loop_
_geom_angle_atom_site_label_1
_geom_angle_atom_site_label_2
_geom_angle_atom_site_label_3
_geom_angle
_geom_angle_site_symmetry_1
_geom_angle_site_symmetry_3
N1 Al1 C13 107.13(12) . .
N1 Al1 C17 113.31(12) . .
C13 Al1 C17 115.32(14) . .
N1 Al1 Mg1 86.53(8) . 5_576
C13 Al1 Mg1 125.90(10) . 5_576
C17 Al1 Mg1 105.23(10) . 5_576
N1 Al1 H1 110.2(10) . .
C13 Al1 H1 106.2(11) . .
C17 Al1 H1 104.4(11) . .
Mg1 Al1 H1 26.2(10) 5_576 .
N1 Mg1 N2 82.07(10) . .
N1 Mg1 N3 82.95(9) . .
N2 Mg1 N3 81.09(10) . .
N1 Mg1 Mg1 96.37(8) . 5_576
N2 Mg1 Mg1 138.89(9) . 5_576
N3 Mg1 Mg1 139.77(9) . 5_576
N1 Mg1 C6 30.62(9) . .
N2 Mg1 C6 94.76(10) . .
N3 Mg1 C6 57.59(8) . .
Mg1 Mg1 C6 104.51(7) 5_576 .
N1 Mg1 Al1 160.42(7) . 5_576
N2 Mg1 Al1 116.35(8) . 5_576
N3 Mg1 Al1 105.47(7) . 5_576
Mg1 Mg1 Al1 65.65(4) 5_576 5_576
C6 Mg1 Al1 142.85(7) . 5_576
N1 Mg1 H2 96.8(9) . .
N2 Mg1 H2 97.8(10) . .
N3 Mg1 H2 178.8(10) . .
Mg1 Mg1 H2 41.4(10) 5_576 .
C6 Mg1 H2 122.5(9) . .
Al1 Mg1 H2 75.1(9) 5_576 .
C6 N1 C1 111.6(2) . .
C6 N1 Al1 114.77(18) . .
C1 N1 Al1 110.23(17) . .
C6 N1 Mg1 100.69(17) . .
C1 N1 Mg1 109.53(18) . .
Al1 N1 Mg1 109.60(11) . .
C3 N2 C2 110.6(2) . .
C3 N2 C7 107.8(2) . .
C2 N2 C7 114.2(3) . .
C3 N2 Mg1 107.47(19) . .
C2 N2 Mg1 100.17(17) . .
C7 N2 Mg1 116.33(19) . .
C4 N3 C5 112.8(2) . .
C4 N3 C10 108.3(2) . .
C5 N3 C10 112.5(2) . .
C4 N3 Mg1 101.06(18) . .
C5 N3 Mg1 105.40(16) . .
C10 N3 Mg1 116.33(17) . .
N1 C1 C2 112.3(2) . .
N1 C1 H1A 109.1 . .
C2 C1 H1A 109.1 . .
N1 C1 H1B 109.1 . .
C2 C1 H1B 109.1 . .
H1A C1 H1B 107.9 . .
N2 C2 C1 112.3(2) . .
N2 C2 H2A 109.1 . .
C1 C2 H2A 109.1 . .
N2 C2 H2B 109.1 . .
C1 C2 H2B 109.1 . .
H2A C2 H2B 107.9 . .
N2 C3 C4 112.9(3) . .
N2 C3 H3A 109.0 . .
C4 C3 H3A 109.0 . .
N2 C3 H3B 109.0 . .
C4 C3 H3B 109.0 . .
H3A C3 H3B 107.8 . .
N3 C4 C3 114.9(2) . .
N3 C4 H4A 108.5 . .
C3 C4 H4A 108.5 . .
N3 C4 H4B 108.5 . .
C3 C4 H4B 108.5 . .
H4A C4 H4B 107.5 . .
N3 C5 C6 112.1(2) . .
N3 C5 H5A 109.2 . .
C6 C5 H5A 109.2 . .
N3 C5 H5B 109.2 . .
C6 C5 H5B 109.2 . .
H5A C5 H5B 107.9 . .
N1 C6 C5 114.1(2) . .
N1 C6 Mg1 48.69(13) . .
C5 C6 Mg1 82.14(16) . .
N1 C6 H6A 108.7 . .
C5 C6 H6A 108.7 . .
Mg1 C6 H6A 86.8 . .
N1 C6 H6B 108.7 . .
C5 C6 H6B 108.7 . .
Mg1 C6 H6B 157.1 . .
H6A C6 H6B 107.6 . .
C8 C7 N2 113.7(3) . .
C8 C7 C9 110.5(3) . .
N2 C7 C9 112.3(3) . .
C8 C7 H7 106.6 . .
N2 C7 H7 106.6 . .
C9 C7 H7 106.6 . .
C7 C8 H8A 109.5 . .
C7 C8 H8B 109.5 . .
H8A C8 H8B 109.5 . .
C7 C8 H8C 109.5 . .
H8A C8 H8C 109.5 . .
H8B C8 H8C 109.5 . .
C7 C9 H9A 109.5 . .
C7 C9 H9B 109.5 . .
H9A C9 H9B 109.5 . .
C7 C9 H9C 109.5 . .
H9A C9 H9C 109.5 . .
H9B C9 H9C 109.5 . .
N3 C10 C12 112.0(2) . .
N3 C10 C11 114.0(2) . .
C12 C10 C11 110.2(3) . .
N3 C10 H10 106.7 . .
C12 C10 H10 106.7 . .
C11 C10 H10 106.7 . .
C10 C11 H11A 109.5 . .
C10 C11 H11B 109.5 . .
H11A C11 H11B 109.5 . .
C10 C11 H11C 109.5 . .
H11A C11 H11C 109.5 . .
H11B C11 H11C 109.5 . .
C10 C12 H12A 109.5 . .
C10 C12 H12B 109.5 . .
H12A C12 H12B 109.5 . .
C10 C12 H12C 109.5 . .
H12A C12 H12C 109.5 . .
H12B C12 H12C 109.5 . .
C14 C13 Al1 118.1(2) . .
C14 C13 H13A 107.8 . .
Al1 C13 H13A 107.8 . .
C14 C13 H13B 107.8 . .
Al1 C13 H13B 107.8 . .
H13A C13 H13B 107.1 . .
C16 C14 C15 109.3(3) . .
C16 C14 C13 111.2(3) . .
C15 C14 C13 113.5(3) . .
C16 C14 H14 107.5 . .
C15 C14 H14 107.5 . .
C13 C14 H14 107.5 . .
C14 C15 H15A 109.5 . .
C14 C15 H15B 109.5 . .
H15A C15 H15B 109.5 . .
C14 C15 H15C 109.5 . .
H15A C15 H15C 109.5 . .
H15B C15 H15C 109.5 . .
C14 C16 H16A 109.5 . .
C14 C16 H16B 109.5 . .
H16A C16 H16B 109.5 . .
C14 C16 H16C 109.5 . .
H16A C16 H16C 109.5 . .
H16B C16 H16C 109.5 . .
C18 C17 Al1 126.1(2) . .
C18 C17 H17 116.9 . .
Al1 C17 H17 116.9 . .
C19 C18 C20 109.6(3) . .
C19 C18 C17 112.4(3) . .
C20 C18 C17 112.4(3) . .
C19 C18 H18 107.4 . .
C20 C18 H18 107.4 . .
C17 C18 H18 107.4 . .
C18 C19 H19A 109.5 . .
C18 C19 H19B 109.5 . .
H19A C19 H19B 109.5 . .
C18 C19 H19C 109.5 . .
H19A C19 H19C 109.5 . .
H19B C19 H19C 109.5 . .
C18 C20 H20A 109.5 . .
C18 C20 H20B 109.5 . .
H20A C20 H20B 109.5 . .
C18 C20 H20C 109.5 . .
H20A C20 H20C 109.5 . .
H20B C20 H20C 109.5 . .
C201 C200 H20D 109.5 . .
C201 C200 H20E 109.5 . .
H20D C200 H20E 109.5 . .
C201 C200 H20F 109.5 . .
H20D C200 H20F 109.5 . .
H20E C200 H20F 109.5 . .
C202 C201 C202 118.0(4) 2 .
C202 C201 C200 121.0(2) 2 .
C202 C201 C200 121.0(2) . .
C203 C202 C201 120.8(4) . .
C203 C202 H202 119.6 . .
C201 C202 H202 119.6 . .
C202 C203 C204 120.4(4) . .
C202 C203 H203 119.8 . .
C204 C203 H203 119.8 . .
C203 C204 C203 119.6(5) . 2
C203 C204 H204 120.2 . .
C203 C204 H204 120.2 2 .
C101 C100 H10A 109.5 . .
C101 C100 H10B 109.5 . .
H10A C100 H10B 109.5 . .
C101 C100 H10C 109.5 . .
H10A C100 H10C 109.5 . .
H10B C100 H10C 109.5 . .
C106 C101 C102 119.6(7) . .
C106 C101 C100 121.4(8) . .
C102 C101 C100 119.0(8) . .
C103 C102 C101 118.2(7) . .
C103 C102 H102 120.9 . .
C101 C102 H102 120.9 . .
C104 C103 C102 122.6(9) . .
C104 C103 H103 118.7 . .
C102 C103 H103 118.7 . .
C103 C104 C105 119.5(10) . .
C103 C104 H104 120.3 . .
C105 C104 H104 120.3 . .
C104 C105 C106 120.8(8) . .
C104 C105 H105 119.6 . .
C106 C105 H105 119.6 . .
C101 C106 C105 119.3(8) . .
C101 C106 H106 120.3 . .
C105 C106 H106 120.3 . .

loop_
_geom_bond_atom_site_label_1
_geom_bond_atom_site_label_2
_geom_bond_distance
_geom_bond_site_symmetry_2
Al1 N1 1.943(2) .
Al1 C13 1.995(3) .
Al1 C17 2.002(3) .
Al1 Mg1 3.3325(15) 5_576
Al1 H1 1.61(3) .
Mg1 N1 2.174(3) .
Mg1 N2 2.276(3) .
Mg1 N3 2.278(3) .
Mg1 Mg1 2.8300(19) 5_576
Mg1 C6 2.844(3) .
Mg1 Al1 3.3325(15) 5_576
Mg1 H2 1.89(3) .
N1 C6 1.474(4) .
N1 C1 1.480(4) .
N2 C3 1.490(4) .
N2 C2 1.491(4) .
N2 C7 1.513(4) .
N3 C4 1.482(4) .
N3 C5 1.499(4) .
N3 C10 1.508(4) .
C1 C2 1.531(5) .
C1 H1A 0.9900 .
C1 H1B 0.9900 .
C2 H2A 0.9900 .
C2 H2B 0.9900 .
C3 C4 1.499(4) .
C3 H3A 0.9900 .
C3 H3B 0.9900 .
C4 H4A 0.9900 .
C4 H4B 0.9900 .
C5 C6 1.534(4) .
C5 H5A 0.9900 .
C5 H5B 0.9900 .
C6 H6A 0.9900 .
C6 H6B 0.9900 .
C7 C8 1.482(5) .
C7 C9 1.540(5) .
C7 H7 1.0000 .
C8 H8A 0.9800 .
C8 H8B 0.9800 .
C8 H8C 0.9800 .
C9 H9A 0.9800 .
C9 H9B 0.9800 .
C9 H9C 0.9800 .
C10 C12 1.514(4) .
C10 C11 1.532(4) .
C10 H10 1.0000 .
C11 H11A 0.9800 .
C11 H11B 0.9800 .
C11 H11C 0.9800 .
C12 H12A 0.9800 .
C12 H12B 0.9800 .
C12 H12C 0.9800 .
C13 C14 1.547(4) .
C13 H13A 0.9900 .
C13 H13B 0.9900 .
C14 C16 1.506(5) .
C14 C15 1.516(5) .
C14 H14 1.0000 .
C15 H15A 0.9800 .
C15 H15B 0.9800 .
C15 H15C 0.9800 .
C16 H16A 0.9800 .
C16 H16B 0.9800 .
C16 H16C 0.9800 .
C17 C18 1.533(4) .
C17 H17 0.9500 .
C18 C19 1.521(5) .
C18 C20 1.528(5) .
C18 H18 1.0000 .
C19 H19A 0.9800 .
C19 H19B 0.9800 .
C19 H19C 0.9800 .
C20 H20A 0.9800 .
C20 H20B 0.9800 .
C20 H20C 0.9800 .
C200 C201 1.505(7) .
C200 H20D 0.9800 .
C200 H20E 0.9800 .
C200 H20F 0.9800 .
C201 C202 1.391(4) 2
C201 C202 1.391(4) .
C202 C203 1.365(5) .
C202 H202 0.9500 .
C203 C204 1.375(4) .
C203 H203 0.9500 .
C204 C203 1.375(4) 2
C204 H204 0.9500 .
C100 C101 1.494(10) .
C100 H10A 0.9800 .
C100 H10B 0.9800 .
C100 H10C 0.9800 .
C101 C106 1.383(9) .
C101 C102 1.402(10) .
C102 C103 1.398(10) .
C102 H102 0.9500 .
C103 C104 1.340(11) .
C103 H103 0.9500 .
C104 C105 1.364(11) .
C104 H104 0.9500 .
C105 C106 1.410(10) .
C105 H105 0.9500 .
C106 H106 0.9500 .
